data_1514404
loop_
_publ_author_name
'Yin, Haolin'
'Lewis, Andrew J.'
'Williams, Ursula J.'
'Carroll, Patrick J.'
'Schelter, Eric J.'

_publ_section_title
;
 Fluorinated diarylamide complexes of uranium(iii, iv) incorporating
 ancillary fluorine-to-uranium dative interactions
;
_journal_issue 2
_journal_name_full 'Chemical Science'
_journal_page_first 798
_journal_paper_doi 10.1039/c2sc21458j
_journal_volume 4
_journal_year 2013
_chemical_formula_sum 'C14 H9 F6 N'
_chemical_formula_weight 305.22
_space_group_IT_number 29
_symmetry_cell_setting orthorhombic
_symmetry_Int_Tables_number 29
_symmetry_space_group_name_Hall 'P 2c -2ac'
_symmetry_space_group_name_H-M 'P c a 21'
_atom_sites_solution_hydrogens geom
_atom_sites_solution_primary direct
_audit_creation_method SHELXL-97
_cell_angle_alpha 90.00
_cell_angle_beta 90.00
_cell_angle_gamma 90.00
_cell_formula_units_Z 4
_cell_length_a 10.0174(7)
_cell_length_b 15.9406(12)
_cell_length_c 7.9776(6)
_cell_measurement_temperature 143(1)
_cell_volume 1273.89(16)
_computing_data_collection 'Bruker APEX2'
_computing_data_reduction 'Bruker SAINT'
_computing_structure_refinement 'SHELXL-97 (Sheldrick, 2008)'
_computing_structure_solution 'SHELXS-97 (Sheldrick, 2008)'
_diffrn_ambient_temperature 143(1)
_diffrn_measured_fraction_theta_full 0.999
_diffrn_measured_fraction_theta_max 0.999
_diffrn_measurement_device 'CCD Area Detector'
_diffrn_measurement_device_type 'Bruker APEXII'
_diffrn_measurement_method 'phi and omega scans'
_diffrn_radiation_monochromator graphite
_diffrn_radiation_source 'sealed tube'
_diffrn_radiation_type MoK\a
_diffrn_radiation_wavelength 0.71073
_diffrn_reflns_av_R_equivalents 0.0225
_diffrn_reflns_av_sigmaI/netI 0.0122
_diffrn_reflns_limit_h_max 11
_diffrn_reflns_limit_h_min -11
_diffrn_reflns_limit_k_max 17
_diffrn_reflns_limit_k_min -17
_diffrn_reflns_limit_l_max 8
_diffrn_reflns_limit_l_min -8
_diffrn_reflns_number 16275
_diffrn_reflns_theta_full 23.55
_diffrn_reflns_theta_max 23.55
_diffrn_reflns_theta_min 2.40
_exptl_absorpt_coefficient_mu 0.155
_exptl_absorpt_correction_T_max 0.7449
_exptl_absorpt_correction_T_min 0.6650
_exptl_absorpt_correction_type multi-scan
_exptl_absorpt_process_details '(SADABS; Sheldrick, 2007)'
_exptl_crystal_density_diffrn 1.591
_exptl_crystal_density_method 'not measured'
_exptl_crystal_F_000 616
_exptl_crystal_size_max 0.44
_exptl_crystal_size_mid 0.10
_exptl_crystal_size_min 0.03
_refine_diff_density_max 0.180
_refine_diff_density_min -0.123
_refine_diff_density_rms 0.028
_refine_ls_extinction_method none
_refine_ls_goodness_of_fit_ref 1.077
_refine_ls_hydrogen_treatment constr
_refine_ls_matrix_type full
_refine_ls_number_parameters 233
_refine_ls_number_reflns 1889
_refine_ls_number_restraints 13
_refine_ls_restrained_S_all 1.111
_refine_ls_R_factor_all 0.0263
_refine_ls_R_factor_gt 0.0246
_refine_ls_shift/su_max 0.000
_refine_ls_shift/su_mean 0.000
_refine_ls_structure_factor_coef Fsqd
_refine_ls_weighting_details 'calc w=1/[\s^2^(Fo^2^)+(0.0422P)^2^+0.1733P] where P=(Fo^2^+2Fc^2^)/3'
_refine_ls_weighting_scheme calc
_refine_ls_wR_factor_gt 0.0642
_refine_ls_wR_factor_ref 0.0655
_reflns_number_gt 1823
_reflns_number_total 1889
_reflns_threshold_expression >2sigma(I)
_cod_data_source_file c2sc21458j.txt
_cod_data_source_block UP4043(cmpd-S1)
_cod_original_sg_symbol_H-M 'P c a 21 '
_cod_database_code 1514404

loop_
_symmetry_equiv_pos_as_xyz
'x, y, z'
'-x+1/2, y, z+1/2'
'x+1/2, -y, z'
'-x, -y, z+1/2'

loop_
_atom_site_label
_atom_site_type_symbol
_atom_site_fract_x
_atom_site_fract_y
_atom_site_fract_z
_atom_site_U_iso_or_equiv
_atom_site_adp_type
_atom_site_occupancy
_atom_site_symmetry_multiplicity
_atom_site_calc_flag
_atom_site_refinement_flags
_atom_site_disorder_assembly
_atom_site_disorder_group
C1 C 0.13517(16) 0.17051(10) 0.3333(2) 0.0254(4) Uani 1 1 d . . .
C2 C 0.21062(17) 0.09928(11) 0.2990(2) 0.0320(4) Uani 1 1 d . . .
H2 H 0.2853 0.1029 0.2302 0.043 Uiso 1 1 calc R . .
C3 C 0.17382(19) 0.02327(11) 0.3677(3) 0.0392(5) Uani 1 1 d . . .
H3 H 0.2253 -0.0241 0.3470 0.052 Uiso 1 1 calc R . .
C4 C 0.0611(2) 0.01683(12) 0.4672(3) 0.0410(5) Uani 1 1 d . . .
H4 H 0.0368 -0.0346 0.5127 0.055 Uiso 1 1 calc R . .
C5 C -0.01415(18) 0.08673(14) 0.4980(3) 0.0395(5) Uani 1 1 d . . .
H5 H -0.0908 0.0824 0.5632 0.053 Uiso 1 1 calc R . .
C6 C 0.02248(17) 0.16379(12) 0.4331(2) 0.0301(4) Uani 1 1 d . . .
H6 H -0.0285 0.2111 0.4564 0.040 Uiso 1 1 calc R . .
C7 C 0.29339(16) 0.28367(10) 0.2470(2) 0.0248(4) Uani 1 1 d . . .
C8 C 0.30958(18) 0.35383(10) 0.1438(2) 0.0270(4) Uani 1 1 d . . .
H8 H 0.2366 0.3753 0.0859 0.036 Uiso 1 1 calc R . .
C9 C 0.43348(18) 0.39161(11) 0.1272(2) 0.0283(4) Uani 1 1 d . A .
C10 C 0.54351(19) 0.36143(11) 0.2129(2) 0.0296(4) Uani 1 1 d . . .
H10 H 0.6267 0.3866 0.2013 0.039 Uiso 1 1 calc R . .
C11 C 0.52624(17) 0.29294(10) 0.3161(2) 0.0264(4) Uani 1 1 d . B .
C12 C 0.40344(17) 0.25408(11) 0.3345(2) 0.0264(4) Uani 1 1 d . . .
H12 H 0.3948 0.2081 0.4055 0.035 Uiso 1 1 calc R . .
C13 C 0.4458(2) 0.46494(13) 0.0143(3) 0.0426(5) Uani 1 1 d D . .
C14 C 0.64191(18) 0.25949(12) 0.4141(3) 0.0389(5) Uani 1 1 d D . .
N1 N 0.16685(14) 0.24880(9) 0.2612(2) 0.0301(4) Uani 1 1 d . . .
H1 H 0.1014 0.2778 0.2223 0.040 Uiso 1 1 calc R . .
F1 F 0.3881(3) 0.4551(2) -0.1317(3) 0.0760(12) Uani 0.70 1 d PGD A 1
F2 F 0.5682(2) 0.4939(3) -0.0103(5) 0.0489(9) Uani 0.70 1 d PGD A 1
F3 F 0.3790(3) 0.5335(2) 0.0855(4) 0.0706(10) Uani 0.70 1 d PGD A 1
F1' F 0.4643(9) 0.4281(5) -0.1534(9) 0.096(3) Uani 0.30 1 d PGD A 2
F2' F 0.5598(7) 0.5000(8) 0.0384(12) 0.059(3) Uani 0.30 1 d PGD A 2
F3' F 0.3497(7) 0.5123(6) -0.0022(13) 0.102(4) Uani 0.30 1 d PGD A 2
F4 F 0.7451(12) 0.3086(5) 0.4262(9) 0.0431(13) Uani 0.55 1 d PGD B 1
F5 F 0.6897(7) 0.1881(3) 0.3316(6) 0.0496(11) Uani 0.55 1 d PGD B 1
F6 F 0.6117(5) 0.2308(3) 0.5661(5) 0.0744(15) Uani 0.55 1 d PGD B 1
F4' F 0.7531(15) 0.3040(6) 0.3834(13) 0.0403(15) Uani 0.45 1 d PGD B 2
F5' F 0.6659(9) 0.1819(3) 0.4007(8) 0.077(2) Uani 0.45 1 d PGD B 2
F6' F 0.6158(6) 0.2761(3) 0.5809(6) 0.0609(13) Uani 0.45 1 d PGD B 2

loop_
_atom_site_aniso_label
_atom_site_aniso_U_11
_atom_site_aniso_U_22
_atom_site_aniso_U_33
_atom_site_aniso_U_23
_atom_site_aniso_U_13
_atom_site_aniso_U_12
C1 0.0218(8) 0.0315(9) 0.0230(9) -0.0011(8) -0.0029(7) -0.0020(7)
C2 0.0271(9) 0.0358(10) 0.0331(11) -0.0080(8) 0.0009(8) -0.0010(8)
C3 0.0356(10) 0.0299(10) 0.0521(12) -0.0082(9) -0.0119(9) 0.0001(8)
C4 0.0419(11) 0.0361(11) 0.0450(13) 0.0043(9) -0.0091(10) -0.0135(9)
C5 0.0299(10) 0.0511(12) 0.0375(11) 0.0028(9) -0.0017(10) -0.0135(9)
C6 0.0242(9) 0.0360(9) 0.0300(9) -0.0028(8) -0.0006(8) -0.0016(8)
C7 0.0236(9) 0.0277(9) 0.0232(9) -0.0034(7) 0.0030(8) 0.0002(7)
C8 0.0297(9) 0.0285(9) 0.0227(9) -0.0026(7) -0.0028(8) 0.0015(7)
C9 0.0327(10) 0.0271(9) 0.0250(10) -0.0027(7) -0.0014(8) 0.0000(7)
C10 0.0278(9) 0.0309(9) 0.0302(10) -0.0057(8) 0.0032(8) -0.0047(8)
C11 0.0266(9) 0.0293(9) 0.0234(9) -0.0062(8) -0.0011(7) 0.0030(7)
C12 0.0291(9) 0.0279(9) 0.0223(9) -0.0010(7) 0.0000(8) 0.0015(7)
C13 0.0445(13) 0.0410(12) 0.0422(14) 0.0106(10) -0.0081(10) -0.0139(11)
C14 0.0277(10) 0.0470(12) 0.0420(13) 0.0056(10) -0.0055(10) -0.0018(9)
N1 0.0223(7) 0.0341(9) 0.0338(9) 0.0064(7) -0.0009(6) 0.0022(6)
F1 0.111(3) 0.067(2) 0.0498(17) 0.0333(15) -0.049(2) -0.052(2)
F2 0.0438(14) 0.0612(18) 0.042(3) 0.0254(14) -0.0015(11) -0.0145(11)
F3 0.095(3) 0.0392(11) 0.077(2) 0.0223(14) 0.0079(16) 0.0183(14)
F1' 0.170(9) 0.083(5) 0.036(3) 0.027(3) -0.035(5) -0.037(5)
F2' 0.088(6) 0.070(4) 0.020(4) 0.008(3) -0.003(3) -0.052(4)
F3' 0.044(3) 0.107(9) 0.154(10) 0.101(8) 0.023(6) 0.025(4)
F4 0.031(3) 0.045(2) 0.053(4) -0.008(2) -0.017(2) -0.0008(17)
F5 0.0396(17) 0.0294(16) 0.080(3) -0.0001(17) -0.017(2) 0.0090(12)
F6 0.0359(17) 0.138(4) 0.050(2) 0.050(3) -0.0022(15) 0.015(3)
F4' 0.026(2) 0.054(3) 0.041(4) -0.002(2) -0.002(3) 0.000(2)
F5' 0.075(5) 0.031(2) 0.125(6) 0.013(3) -0.051(5) 0.003(2)
F6' 0.042(2) 0.098(3) 0.042(2) 0.030(2) -0.0137(15) -0.006(3)

loop_
_atom_type_symbol
_atom_type_description
_atom_type_scat_dispersion_real
_atom_type_scat_dispersion_imag
_atom_type_scat_source
C C 0.0033 0.0016 'International Tables Vol C Tables 4.2.6.8 and 6.1.1.4'
H H 0.0000 0.0000 'International Tables Vol C Tables 4.2.6.8 and 6.1.1.4'
N N 0.0061 0.0033 'International Tables Vol C Tables 4.2.6.8 and 6.1.1.4'
F F 0.0171 0.0103 'International Tables Vol C Tables 4.2.6.8 and 6.1.1.4'

loop_
_geom_angle_atom_site_label_1
_geom_angle_atom_site_label_2
_geom_angle_atom_site_label_3
_geom_angle
C6 C1 C2 119.52(16)
C6 C1 N1 119.08(15)
C2 C1 N1 121.31(16)
C3 C2 C1 119.55(17)
C2 C3 C4 120.72(17)
C5 C4 C3 119.51(18)
C4 C5 C6 120.67(18)
C5 C6 C1 120.01(17)
C12 C7 N1 123.25(16)
C12 C7 C8 118.42(15)
N1 C7 C8 118.30(15)
C9 C8 C7 120.52(16)
C10 C9 C8 120.99(17)
C10 C9 C13 120.59(17)
C8 C9 C13 118.42(17)
C11 C10 C9 118.09(16)
C10 C11 C12 121.93(15)
C10 C11 C14 119.82(16)
C12 C11 C14 118.25(16)
C11 C12 C7 120.04(16)
F3' C13 F2' 116.4(6)
F3' C13 F1 68.4(5)
F2' C13 F1 125.2(5)
F3' C13 F2 119.7(5)
F2' C13 F2 18.0(5)
F1 C13 F2 108.6(2)
F3' C13 F3 36.1(5)
F2' C13 F3 91.4(5)
F1 C13 F3 104.1(2)
F2 C13 F3 103.3(2)
F3' C13 F1' 104.3(4)
F2' C13 F1' 101.4(4)
F1 C13 F1' 36.9(3)
F2 C13 F1' 83.6(4)
F3 C13 F1' 137.7(3)
F3' C13 C9 118.9(4)
F2' C13 C9 109.0(6)
F1 C13 C9 114.2(2)
F2 C13 C9 116.3(3)
F3 C13 C9 109.2(2)
F1' C13 C9 104.3(4)
F5' C14 F4 116.4(8)
F5' C14 F6 77.5(3)
F4 C14 F6 108.7(4)
F5' C14 F4' 110.1(6)
F4 C14 F4' 15.5(6)
F6 C14 F4' 122.5(7)
F5' C14 F6' 107.7(3)
F4 C14 F6' 87.9(4)
F6 C14 F6' 31.3(2)
F4' C14 F6' 103.4(4)
F5' C14 F5 25.8(3)
F4 C14 F5 104.7(4)
F6 C14 F5 103.1(2)
F4' C14 F5 93.5(6)
F6' C14 F5 132.3(3)
F5' C14 C11 116.8(5)
F4 C14 C11 116.1(6)
F6 C14 C11 115.0(3)
F4' C14 C11 111.0(8)
F6' C14 C11 106.8(3)
F5 C14 C11 108.0(3)
C7 N1 C1 126.36(15)

loop_
_geom_bond_atom_site_label_1
_geom_bond_atom_site_label_2
_geom_bond_distance
C1 C6 1.385(3)
C1 C2 1.391(2)
C1 N1 1.410(2)
C2 C3 1.380(3)
C3 C4 1.383(3)
C4 C5 1.368(3)
C5 C6 1.382(3)
C7 C12 1.387(2)
C7 N1 1.389(2)
C7 C8 1.398(3)
C8 C9 1.386(3)
C9 C10 1.384(3)
C9 C13 1.481(3)
C10 C11 1.378(3)
C11 C12 1.385(2)
C11 C14 1.496(3)
C13 F3' 1.230(6)
C13 F2' 1.286(7)
C13 F1 1.310(3)
C13 F2 1.324(4)
C13 F3 1.402(4)
C13 F1' 1.473(8)
C14 F5' 1.265(5)
C14 F4 1.301(7)
C14 F6 1.331(4)
C14 F4' 1.343(7)
C14 F6' 1.382(5)
C14 F5 1.400(5)
